data_4029128
loop_
_publ_author_name
'Chong, Qinglei'
'Xin, Xiaoyi'
'Wang, Chunxiang'
'Wu, Fan'
'Wang, Haolong'
'Shi, Ji-Cheng'
'Wan, Boshun'

_publ_section_title
;
 DABCO-Catalyzed Synthesis of Trifluoromethylated Furans from Propargyl
 Alcohols and Methyl 2-Perfluoroalkynoate.
;
_journal_issue 5
_journal_name_full 'The Journal of organic chemistry'
_journal_page_first 2105
_journal_page_last 2110
_journal_paper_doi 10.1021/jo4028424
_journal_volume 79
_journal_year 2014
_chemical_formula_sum 'C24 H23 F3 O3'
_chemical_formula_weight 416.42
_chemical_name_systematic
; 
 ? 
;
_space_group_IT_number 2
_symmetry_cell_setting triclinic
_symmetry_space_group_name_Hall '-P 1'
_symmetry_space_group_name_H-M 'P -1'
_atom_sites_solution_hydrogens geom
_atom_sites_solution_primary direct
_atom_sites_solution_secondary difmap
_audit_creation_method SHELXL-97
_cell_angle_alpha 109.706(3)
_cell_angle_beta 96.255(4)
_cell_angle_gamma 91.632(4)
_cell_formula_units_Z 2
_cell_length_a 8.6054(15)
_cell_length_b 10.8438(19)
_cell_length_c 12.533(2)
_cell_measurement_reflns_used 1534
_cell_measurement_temperature 293(2)
_cell_measurement_theta_max 50.697
_cell_measurement_theta_min 4.310
_cell_volume 1091.8(3)
_computing_cell_refinement 'Bruker SMART'
_computing_data_collection 'Bruker SMART'
_computing_data_reduction 'Bruker SHELXTL'
_computing_molecular_graphics 'Bruker SHELXTL'
_computing_publication_material 'Bruker SHELXTL'
_computing_structure_refinement 'SHELXL-97 (Sheldrick, 1997)'
_computing_structure_solution 'SHELXS-97 (Sheldrick, 1990)'
_diffrn_ambient_temperature 293(2)
_diffrn_measured_fraction_theta_full 0.993
_diffrn_measured_fraction_theta_max 0.993
_diffrn_measurement_device_type 'CCD area detector'
_diffrn_measurement_method 'phi and omega scans'
_diffrn_radiation_monochromator graphite
_diffrn_radiation_source 'fine-focus sealed tube'
_diffrn_radiation_type MoK\a
_diffrn_radiation_wavelength 0.71073
_diffrn_reflns_av_R_equivalents 0.0376
_diffrn_reflns_av_sigmaI/netI 0.0687
_diffrn_reflns_limit_h_max 10
_diffrn_reflns_limit_h_min -9
_diffrn_reflns_limit_k_max 13
_diffrn_reflns_limit_k_min -11
_diffrn_reflns_limit_l_max 14
_diffrn_reflns_limit_l_min -15
_diffrn_reflns_number 6306
_diffrn_reflns_theta_full 25.50
_diffrn_reflns_theta_max 25.50
_diffrn_reflns_theta_min 2.00
_exptl_absorpt_coefficient_mu 0.099
_exptl_absorpt_correction_T_max 1.00000
_exptl_absorpt_correction_T_min 0.61511
_exptl_absorpt_correction_type empirical
_exptl_absorpt_process_details sadabs
_exptl_crystal_colour colorless
_exptl_crystal_density_diffrn 1.267
_exptl_crystal_density_method 'not measured'
_exptl_crystal_description prismatic
_exptl_crystal_F_000 436
_exptl_crystal_size_max 0.212
_exptl_crystal_size_mid 0.175
_exptl_crystal_size_min 0.113
_refine_diff_density_max 0.325
_refine_diff_density_min -0.229
_refine_diff_density_rms 0.055
_refine_ls_extinction_method none
_refine_ls_goodness_of_fit_ref 1.011
_refine_ls_hydrogen_treatment constr
_refine_ls_matrix_type full
_refine_ls_number_parameters 360
_refine_ls_number_reflns 4034
_refine_ls_number_restraints 90
_refine_ls_restrained_S_all 1.088
_refine_ls_R_factor_all 0.0998
_refine_ls_R_factor_gt 0.0697
_refine_ls_shift/su_max 0.001
_refine_ls_shift/su_mean 0.000
_refine_ls_structure_factor_coef Fsqd
_refine_ls_weighting_details 'calc w=1/[\s^2^(Fo^2^)+(0.1197P)^2^+0.1813P] where P=(Fo^2^+2Fc^2^)/3'
_refine_ls_weighting_scheme calc
_refine_ls_wR_factor_gt 0.1893
_refine_ls_wR_factor_ref 0.2181
_reflns_number_gt 2642
_reflns_number_total 4034
_reflns_threshold_expression >2sigma(I)
_cod_data_source_file jo4028424_si_001.cif
_cod_data_source_block cd213589
_cod_depositor_comments
;
The following automatic conversions were performed:

'_symmetry_cell_setting' value 'Triclinic' changed to 'triclinic'
according to
/usr/data/users/saulius/crontab/automatic-downloads/current/ACS/lib/dictionaries/cif_core.dic
dictionary named 'cif_core.dic' version 2.4.2 from 2011-04-26.

Automatic conversion script
Id: cif_fix_values 2281 2013-09-26 08:29:07Z andrius 
;
_cod_original_sg_symbol_H-M P-1
_cod_database_code 4029128

loop_
_symmetry_equiv_pos_as_xyz
'x, y, z'
'-x, -y, -z'

loop_
_atom_site_label
_atom_site_type_symbol
_atom_site_fract_x
_atom_site_fract_y
_atom_site_fract_z
_atom_site_U_iso_or_equiv
_atom_site_adp_type
_atom_site_occupancy
_atom_site_symmetry_multiplicity
_atom_site_calc_flag
_atom_site_refinement_flags
_atom_site_disorder_assembly
_atom_site_disorder_group
O1 O 0.4856(2) 0.51218(18) 0.18240(16) 0.0596(5) Uani 1 1 d . . .
C1 C 0.3649(3) 0.5863(3) 0.2198(2) 0.0562(7) Uani 1 1 d . A .
C2 C 0.3982(3) 0.6607(2) 0.3309(2) 0.0511(7) Uani 1 1 d . A .
C3 C 0.5524(3) 0.6308(2) 0.3678(2) 0.0476(6) Uani 1 1 d . . .
C4 C 0.5991(3) 0.5401(2) 0.2741(2) 0.0513(7) Uani 1 1 d . . .
C5 C 0.7463(3) 0.4737(3) 0.2508(3) 0.0595(7) Uani 1 1 d . . .
H5A H 0.8225 0.5089 0.3184 0.071 Uiso 1 1 calc R . .
H5B H 0.7874 0.4954 0.1897 0.071 Uiso 1 1 calc R . .
C6 C 0.7310(3) 0.3248(3) 0.2174(2) 0.0512(7) Uani 1 1 d . . .
C7 C 0.8112(3) 0.2477(3) 0.1347(2) 0.0589(7) Uani 1 1 d . . .
H7 H 0.8727 0.2869 0.0968 0.071 Uiso 1 1 calc R . .
C8 C 0.8036(4) 0.1125(3) 0.1056(3) 0.0632(8) Uani 1 1 d . . .
H8 H 0.8595 0.0631 0.0483 0.076 Uiso 1 1 calc R . .
C9 C 0.7144(3) 0.0490(3) 0.1598(2) 0.0557(7) Uani 1 1 d . B .
C10 C 0.6323(4) 0.1273(3) 0.2417(3) 0.0773(10) Uani 1 1 d . . .
H10 H 0.5705 0.0885 0.2797 0.093 Uiso 1 1 calc R . .
C11 C 0.6385(4) 0.2626(3) 0.2697(3) 0.0779(10) Uani 1 1 d . . .
H11 H 0.5792 0.3121 0.3246 0.093 Uiso 1 1 calc R . .
C12 C 0.6422(3) 0.6856(3) 0.4829(2) 0.0515(7) Uani 1 1 d . . .
C13 C 0.6672(4) 0.8208(3) 0.5376(3) 0.0620(8) Uani 1 1 d . . .
H13 H 0.6257 0.8774 0.5020 0.074 Uiso 1 1 calc R . .
C14 C 0.7527(4) 0.8713(4) 0.6442(3) 0.0766(9) Uani 1 1 d . . .
H14 H 0.7683 0.9617 0.6806 0.092 Uiso 1 1 calc R . .
C15 C 0.8150(5) 0.7882(5) 0.6965(3) 0.0913(12) Uani 1 1 d . . .
H15 H 0.8732 0.8227 0.7683 0.110 Uiso 1 1 calc R . .
C16 C 0.7922(5) 0.6536(4) 0.6437(3) 0.0876(11) Uani 1 1 d . . .
H16 H 0.8349 0.5977 0.6795 0.105 Uiso 1 1 calc R . .
C17 C 0.7060(4) 0.6033(3) 0.5378(3) 0.0681(8) Uani 1 1 d . . .
H17 H 0.6900 0.5128 0.5023 0.082 Uiso 1 1 calc R . .
C18 C 0.2291(4) 0.5738(4) 0.1342(3) 0.0729(9) Uani 1 1 d . . .
C19 C 0.2961(4) 0.7547(3) 0.4019(3) 0.0611(8) Uani 1 1 d . . .
C21 C 0.7075(4) -0.1002(3) 0.1294(3) 0.0736(9) Uani 1 1 d . . .
O2 O 0.3373(10) 0.8668(10) 0.4658(8) 0.076(2) Uani 0.50 1 d PU A 1
O3 O 0.185(2) 0.6986(18) 0.4330(12) 0.102(4) Uani 0.50 1 d PU A 1
C20 C 0.051(5) 0.769(4) 0.476(5) 0.126(6) Uani 0.50 1 d PU A 1
H20A H 0.0865 0.8505 0.5359 0.188 Uiso 0.50 1 calc PR A 1
H20B H -0.0121 0.7167 0.5057 0.188 Uiso 0.50 1 calc PR A 1
H20C H -0.0114 0.7872 0.4152 0.188 Uiso 0.50 1 calc PR A 1
C22 C 0.5846(19) -0.1457(12) 0.1859(15) 0.148(5) Uani 0.50 1 d PU B 1
H22A H 0.6010 -0.2339 0.1831 0.222 Uiso 0.50 1 calc PR B 1
H22B H 0.4830 -0.1433 0.1468 0.222 Uiso 0.50 1 calc PR B 1
H22C H 0.5909 -0.0890 0.2641 0.222 Uiso 0.50 1 calc PR B 1
C23 C 0.6637(16) -0.1625(8) -0.0018(9) 0.121(3) Uani 0.50 1 d PU B 1
H23A H 0.7530 -0.1539 -0.0391 0.181 Uiso 0.50 1 calc PR B 1
H23B H 0.5791 -0.1183 -0.0261 0.181 Uiso 0.50 1 calc PR B 1
H23C H 0.6318 -0.2538 -0.0214 0.181 Uiso 0.50 1 calc PR B 1
C24 C 0.8653(14) -0.1387(10) 0.1554(15) 0.136(4) Uani 0.50 1 d PU B 1
H24A H 0.8579 -0.2223 0.1658 0.204 Uiso 0.50 1 calc PR B 1
H24B H 0.9169 -0.0740 0.2241 0.204 Uiso 0.50 1 calc PR B 1
H24C H 0.9244 -0.1449 0.0933 0.204 Uiso 0.50 1 calc PR B 1
O2' O 0.3139(16) 0.8684(14) 0.4193(10) 0.125(4) Uani 0.50 1 d PU A 2
O3' O 0.1591(15) 0.7020(14) 0.3956(11) 0.078(3) Uani 0.50 1 d PU A 2
C20' C 0.073(6) 0.801(4) 0.480(5) 0.134(7) Uani 0.50 1 d PU A 2
H20D H -0.0293 0.7640 0.4802 0.201 Uiso 0.50 1 calc PR A 2
H20E H 0.0639 0.8782 0.4593 0.201 Uiso 0.50 1 calc PR A 2
H20F H 0.1305 0.8245 0.5553 0.201 Uiso 0.50 1 calc PR A 2
C22' C 0.5411(12) -0.1588(10) 0.1015(12) 0.118(4) Uani 0.50 1 d PU B 2
H22D H 0.4929 -0.1451 0.0340 0.177 Uiso 0.50 1 calc PR B 2
H22E H 0.4837 -0.1174 0.1642 0.177 Uiso 0.50 1 calc PR B 2
H22F H 0.5405 -0.2512 0.0886 0.177 Uiso 0.50 1 calc PR B 2
C23' C 0.8138(18) -0.1697(9) 0.0429(12) 0.132(4) Uani 0.50 1 d PU B 2
H23D H 0.8181 -0.2594 0.0391 0.199 Uiso 0.50 1 calc PR B 2
H23E H 0.9172 -0.1267 0.0653 0.199 Uiso 0.50 1 calc PR B 2
H23F H 0.7737 -0.1671 -0.0308 0.199 Uiso 0.50 1 calc PR B 2
C24' C 0.7789(16) -0.1296(9) 0.2382(9) 0.119(3) Uani 0.50 1 d PU B 2
H24D H 0.7843 -0.2227 0.2197 0.179 Uiso 0.50 1 calc PR B 2
H24E H 0.7137 -0.0972 0.2978 0.179 Uiso 0.50 1 calc PR B 2
H24F H 0.8822 -0.0871 0.2636 0.179 Uiso 0.50 1 calc PR B 2
F1 F 0.1113(12) 0.4924(13) 0.1373(10) 0.116(3) Uani 0.70 1 d PU C 1
F2 F 0.2688(19) 0.5268(9) 0.0267(11) 0.094(2) Uani 0.60 1 d PU C 1
F3 F 0.1713(8) 0.6897(6) 0.1488(6) 0.1125(19) Uani 0.70 1 d PU C 1
F1' F 0.1204(19) 0.6517(18) 0.1706(15) 0.121(4) Uani 0.30 1 d PU C 2
F2' F 0.149(3) 0.460(3) 0.112(2) 0.141(6) Uani 0.40 1 d PU C 2
F3' F 0.258(4) 0.5756(19) 0.041(2) 0.098(4) Uani 0.30 1 d PU C 2

loop_
_atom_site_aniso_label
_atom_site_aniso_U_11
_atom_site_aniso_U_22
_atom_site_aniso_U_33
_atom_site_aniso_U_23
_atom_site_aniso_U_13
_atom_site_aniso_U_12
O1 0.0696(13) 0.0541(11) 0.0552(12) 0.0185(9) 0.0096(10) 0.0070(9)
C1 0.0610(17) 0.0508(15) 0.0617(18) 0.0251(13) 0.0083(14) 0.0089(13)
C2 0.0588(16) 0.0419(13) 0.0600(17) 0.0252(12) 0.0124(13) 0.0057(12)
C3 0.0558(15) 0.0391(13) 0.0551(16) 0.0234(12) 0.0128(12) 0.0057(11)
C4 0.0595(16) 0.0432(14) 0.0538(16) 0.0199(12) 0.0084(13) 0.0025(12)
C5 0.0604(17) 0.0521(16) 0.0658(18) 0.0167(13) 0.0180(14) 0.0046(13)
C6 0.0531(15) 0.0488(15) 0.0538(15) 0.0186(12) 0.0114(12) 0.0065(12)
C7 0.0625(17) 0.0589(17) 0.0641(18) 0.0274(14) 0.0237(14) 0.0087(13)
C8 0.0693(18) 0.0555(17) 0.0692(19) 0.0197(14) 0.0300(15) 0.0152(14)
C9 0.0593(16) 0.0516(15) 0.0594(17) 0.0224(13) 0.0092(13) 0.0053(13)
C10 0.095(2) 0.0610(19) 0.084(2) 0.0257(17) 0.0433(19) 0.0025(17)
C11 0.094(2) 0.0597(19) 0.083(2) 0.0159(16) 0.0516(19) 0.0083(17)
C12 0.0537(15) 0.0536(16) 0.0537(16) 0.0237(13) 0.0160(12) 0.0054(12)
C13 0.0664(18) 0.0578(17) 0.0612(18) 0.0165(14) 0.0170(15) 0.0100(14)
C14 0.081(2) 0.073(2) 0.064(2) 0.0066(17) 0.0131(17) 0.0004(17)
C15 0.088(3) 0.121(3) 0.058(2) 0.026(2) 0.0012(18) -0.010(2)
C16 0.095(3) 0.104(3) 0.077(2) 0.053(2) -0.004(2) 0.000(2)
C17 0.080(2) 0.0669(19) 0.067(2) 0.0363(16) 0.0067(16) 0.0013(16)
C18 0.074(2) 0.071(2) 0.073(2) 0.0285(18) -0.0036(18) 0.0031(19)
C19 0.0650(19) 0.0473(17) 0.077(2) 0.0268(16) 0.0133(16) 0.0107(14)
C21 0.082(2) 0.0498(17) 0.091(2) 0.0249(16) 0.0179(18) 0.0064(16)
O2 0.061(3) 0.048(3) 0.100(5) -0.003(3) 0.016(3) 0.008(2)
O3 0.113(8) 0.082(5) 0.120(8) 0.034(6) 0.061(6) 0.017(5)
C20 0.083(11) 0.078(15) 0.191(8) -0.002(12) 0.073(7) -0.012(9)
C22 0.186(9) 0.087(6) 0.193(9) 0.063(7) 0.073(8) -0.009(6)
C23 0.171(8) 0.052(4) 0.120(6) 0.013(4) -0.008(6) 0.003(5)
C24 0.135(7) 0.081(5) 0.186(9) 0.049(6) -0.022(7) 0.034(5)
O2' 0.144(8) 0.071(5) 0.166(9) 0.041(6) 0.048(7) 0.023(5)
O3' 0.056(4) 0.066(4) 0.102(7) 0.009(4) 0.028(4) -0.004(3)
C20' 0.091(13) 0.089(18) 0.196(8) -0.004(13) 0.085(9) 0.001(12)
C22' 0.111(6) 0.070(5) 0.155(8) 0.028(6) -0.024(6) -0.017(4)
C23' 0.180(8) 0.077(5) 0.148(8) 0.031(5) 0.071(7) 0.030(6)
C24' 0.169(8) 0.074(5) 0.127(7) 0.057(5) -0.005(6) 0.022(5)
F1 0.078(4) 0.158(7) 0.121(5) 0.069(5) -0.015(3) -0.029(4)
F2 0.110(3) 0.112(6) 0.056(3) 0.028(4) 0.000(2) 0.019(5)
F3 0.110(4) 0.090(3) 0.134(4) 0.045(2) -0.027(3) 0.028(3)
F1' 0.094(7) 0.127(8) 0.127(7) 0.033(6) -0.025(5) 0.032(6)
F2' 0.107(10) 0.145(9) 0.154(10) 0.047(7) -0.029(7) -0.012(7)
F3' 0.111(7) 0.139(12) 0.052(7) 0.049(9) -0.009(6) 0.003(10)

loop_
_atom_type_symbol
_atom_type_description
_atom_type_scat_dispersion_real
_atom_type_scat_dispersion_imag
_atom_type_scat_source
C C 0.0033 0.0016 'International Tables Vol C Tables 4.2.6.8 and 6.1.1.4'
H H 0.0000 0.0000 'International Tables Vol C Tables 4.2.6.8 and 6.1.1.4'
O O 0.0106 0.0060 'International Tables Vol C Tables 4.2.6.8 and 6.1.1.4'
F F 0.0171 0.0103 'International Tables Vol C Tables 4.2.6.8 and 6.1.1.4'

loop_
_geom_angle_atom_site_label_1
_geom_angle_atom_site_label_2
_geom_angle_atom_site_label_3
_geom_angle
C1 O1 C4 106.4(2)
C2 C1 O1 111.1(2)
C2 C1 C18 132.9(3)
O1 C1 C18 116.0(3)
C1 C2 C3 106.4(2)
C1 C2 C19 127.0(3)
C3 C2 C19 126.6(2)
C4 C3 C2 105.5(2)
C4 C3 C12 126.7(2)
C2 C3 C12 127.8(2)
C3 C4 O1 110.6(2)
C3 C4 C5 133.8(3)
O1 C4 C5 115.5(2)
C4 C5 C6 115.3(2)
C4 C5 H5A 108.4
C6 C5 H5A 108.4
C4 C5 H5B 108.4
C6 C5 H5B 108.4
H5A C5 H5B 107.5
C7 C6 C11 117.3(3)
C7 C6 C5 120.6(2)
C11 C6 C5 122.1(2)
C6 C7 C8 121.8(2)
C6 C7 H7 119.1
C8 C7 H7 119.1
C7 C8 C9 121.5(3)
C7 C8 H8 119.2
C9 C8 H8 119.2
C10 C9 C8 116.3(3)
C10 C9 C21 121.9(3)
C8 C9 C21 121.8(3)
C9 C10 C11 122.1(3)
C9 C10 H10 118.9
C11 C10 H10 118.9
C6 C11 C10 121.0(3)
C6 C11 H11 119.5
C10 C11 H11 119.5
C17 C12 C13 118.6(3)
C17 C12 C3 120.7(3)
C13 C12 C3 120.7(2)
C14 C13 C12 120.4(3)
C14 C13 H13 119.8
C12 C13 H13 119.8
C15 C14 C13 120.0(3)
C15 C14 H14 120.0
C13 C14 H14 120.0
C14 C15 C16 120.7(3)
C14 C15 H15 119.7
C16 C15 H15 119.7
C17 C16 C15 119.4(3)
C17 C16 H16 120.3
C15 C16 H16 120.3
C16 C17 C12 121.0(3)
C16 C17 H17 119.5
C12 C17 H17 119.5
F3' C18 F1' 110.7(14)
F3' C18 F2' 105.4(16)
F1' C18 F2' 98.7(12)
F3' C18 F3 86.5(10)
F1' C18 F3 32.2(7)
F2' C18 F3 126.8(11)
F3' C18 F1 118.7(14)
F1' C18 F1 76.6(9)
F2' C18 F1 22.8(12)
F3 C18 F1 106.9(6)
F3' C18 F2 22.2(12)
F1' C18 F2 128.0(10)
F2' C18 F2 87.9(12)
F3 C18 F2 108.0(6)
F1 C18 F2 106.0(8)
F3' C18 C1 116.1(15)
F1' C18 C1 114.5(8)
F2' C18 C1 109.7(12)
F3 C18 C1 110.5(4)
F1 C18 C1 113.9(6)
F2 C18 C1 111.3(7)
O2' C19 O2 28.9(8)
O2' C19 O3' 120.0(10)
O2 C19 O3' 122.3(8)
O2' C19 O3 125.4(11)
O2 C19 O3 114.6(9)
O3' C19 O3 22.9(10)
O2' C19 C2 121.0(7)
O2 C19 C2 125.7(5)
O3' C19 C2 111.9(7)
O3 C19 C2 113.4(8)
C24 C21 C22 114.5(9)
C24 C21 C22' 138.9(6)
C22 C21 C22' 40.7(7)
C24 C21 C23' 54.1(7)
C22 C21 C23' 134.0(7)
C22' C21 C23' 113.9(8)
C24 C21 C9 108.6(5)
C22 C21 C9 111.2(5)
C22' C21 C9 111.5(5)
C23' C21 C9 114.5(4)
C24 C21 C23 106.5(8)
C22 C21 C23 108.4(8)
C22' C21 C23 69.8(7)
C23' C21 C23 53.0(7)
C9 C21 C23 107.5(4)
C24 C21 C24' 51.5(7)
C22 C21 C24' 67.8(8)
C22' C21 C24' 106.4(7)
C23' C21 C24' 101.9(8)
C9 C21 C24' 107.6(4)
C23 C21 C24' 143.3(6)
C19 O3 C20 121.2(19)
C21 C22 H22A 109.5
C21 C22 H22B 109.5
C21 C22 H22C 109.5
C21 C23 H23A 109.5
C21 C23 H23B 109.5
C21 C23 H23C 109.5
C21 C24 H24A 109.5
C21 C24 H24B 109.5
C21 C24 H24C 109.5
C19 O3' C20' 106.9(17)
O3' C20' H20D 109.5
O3' C20' H20E 109.5
H20D C20' H20E 109.5
O3' C20' H20F 109.5
H20D C20' H20F 109.5
H20E C20' H20F 109.5
C21 C22' H22D 109.5
C21 C22' H22E 109.5
H22D C22' H22E 109.5
C21 C22' H22F 109.5
H22D C22' H22F 109.5
H22E C22' H22F 109.5
C21 C23' H23D 109.5
C21 C23' H23E 109.5
H23D C23' H23E 109.5
C21 C23' H23F 109.5
H23D C23' H23F 109.5
H23E C23' H23F 109.5
C21 C24' H24D 109.5
C21 C24' H24E 109.5
H24D C24' H24E 109.5
C21 C24' H24F 109.5
H24D C24' H24F 109.5
H24E C24' H24F 109.5

loop_
_geom_bond_atom_site_label_1
_geom_bond_atom_site_label_2
_geom_bond_distance
O1 C1 1.359(3)
O1 C4 1.367(3)
C1 C2 1.347(4)
C1 C18 1.468(4)
C2 C3 1.439(4)
C2 C19 1.488(4)
C3 C4 1.362(4)
C3 C12 1.477(4)
C4 C5 1.483(4)
C5 C6 1.523(4)
C5 H5A 0.9700
C5 H5B 0.9700
C6 C7 1.361(4)
C6 C11 1.378(4)
C7 C8 1.384(4)
C7 H7 0.9300
C8 C9 1.387(4)
C8 H8 0.9300
C9 C10 1.370(4)
C9 C21 1.530(4)
C10 C11 1.386(4)
C10 H10 0.9300
C11 H11 0.9300
C12 C17 1.390(4)
C12 C13 1.392(4)
C13 C14 1.376(5)
C13 H13 0.9300
C14 C15 1.371(6)
C14 H14 0.9300
C15 C16 1.382(5)
C15 H15 0.9300
C16 C17 1.372(5)
C16 H16 0.9300
C17 H17 0.9300
C18 F3' 1.22(3)
C18 F1' 1.294(18)
C18 F2' 1.32(3)
C18 F3 1.327(7)
C18 F1 1.338(13)
C18 F2 1.356(14)
C19 O2' 1.180(14)
C19 O2 1.225(10)
C19 O3' 1.278(14)
C19 O3 1.283(17)
C21 C24 1.466(11)
C21 C22 1.494(11)
C21 C22' 1.505(11)
C21 C23' 1.512(10)
C21 C23 1.551(10)
C21 C24' 1.568(10)
O3 C20 1.46(5)
C20 H20A 0.9600
C20 H20B 0.9600
C20 H20C 0.9600
C22 H22A 0.9600
C22 H22B 0.9600
C22 H22C 0.9600
C23 H23A 0.9600
C23 H23B 0.9600
C23 H23C 0.9600
C24 H24A 0.9600
C24 H24B 0.9600
C24 H24C 0.9600
O3' C20' 1.51(5)
C20' H20D 0.9600
C20' H20E 0.9600
C20' H20F 0.9600
C22' H22D 0.9600
C22' H22E 0.9600
C22' H22F 0.9600
C23' H23D 0.9600
C23' H23E 0.9600
C23' H23F 0.9600
C24' H24D 0.9600
C24' H24E 0.9600
C24' H24F 0.9600

loop_
_geom_torsion_atom_site_label_1
_geom_torsion_atom_site_label_2
_geom_torsion_atom_site_label_3
_geom_torsion_atom_site_label_4
_geom_torsion
C4 O1 C1 C2 0.6(3)
C4 O1 C1 C18 179.0(2)
O1 C1 C2 C3 -0.5(3)
C18 C1 C2 C3 -178.6(3)
O1 C1 C2 C19 179.7(2)
C18 C1 C2 C19 1.7(5)
C1 C2 C3 C4 0.2(3)
C19 C2 C3 C4 180.0(2)
C1 C2 C3 C12 -179.5(2)
C19 C2 C3 C12 0.3(4)
C2 C3 C4 O1 0.1(3)
C12 C3 C4 O1 179.8(2)
C2 C3 C4 C5 176.1(3)
C12 C3 C4 C5 -4.1(5)
C1 O1 C4 C3 -0.4(3)
C1 O1 C4 C5 -177.3(2)
C3 C4 C5 C6 118.7(3)
O1 C4 C5 C6 -65.4(3)
C4 C5 C6 C7 140.6(3)
C4 C5 C6 C11 -40.3(4)
C11 C6 C7 C8 -1.4(5)
C5 C6 C7 C8 177.7(3)
C6 C7 C8 C9 -0.4(5)
C7 C8 C9 C10 1.3(5)
C7 C8 C9 C21 -179.0(3)
C8 C9 C10 C11 -0.4(5)
C21 C9 C10 C11 179.8(3)
C7 C6 C11 C10 2.3(5)
C5 C6 C11 C10 -176.9(3)
C9 C10 C11 C6 -1.4(6)
C4 C3 C12 C17 -51.7(4)
C2 C3 C12 C17 128.0(3)
C4 C3 C12 C13 127.1(3)
C2 C3 C12 C13 -53.2(4)
C17 C12 C13 C14 -0.3(4)
C3 C12 C13 C14 -179.1(3)
C12 C13 C14 C15 0.5(5)
C13 C14 C15 C16 -0.3(6)
C14 C15 C16 C17 -0.1(6)
C15 C16 C17 C12 0.4(5)
C13 C12 C17 C16 -0.2(4)
C3 C12 C17 C16 178.7(3)
C2 C1 C18 F3' 133.0(10)
O1 C1 C18 F3' -44.9(11)
C2 C1 C18 F1' 2.1(9)
O1 C1 C18 F1' -175.9(8)
C2 C1 C18 F2' -107.7(10)
O1 C1 C18 F2' 74.3(10)
C2 C1 C18 F3 36.7(6)
O1 C1 C18 F3 -141.2(4)
C2 C1 C18 F1 -83.6(7)
O1 C1 C18 F1 98.5(6)
C2 C1 C18 F2 156.7(6)
O1 C1 C18 F2 -21.3(6)
C1 C2 C19 O2' -98.9(8)
C3 C2 C19 O2' 81.5(8)
C1 C2 C19 O2 -133.2(7)
C3 C2 C19 O2 47.1(8)
C1 C2 C19 O3' 51.6(8)
C3 C2 C19 O3' -128.1(7)
C1 C2 C19 O3 76.4(8)
C3 C2 C19 O3 -103.3(7)
C10 C9 C21 C24 -118.0(8)
C8 C9 C21 C24 62.3(9)
C10 C9 C21 C22 8.8(9)
C8 C9 C21 C22 -170.9(8)
C10 C9 C21 C22' 52.7(7)
C8 C9 C21 C22' -127.0(7)
C10 C9 C21 C23' -176.1(8)
C8 C9 C21 C23' 4.2(8)
C10 C9 C21 C23 127.3(6)
C8 C9 C21 C23 -52.4(6)
C10 C9 C21 C24' -63.6(7)
C8 C9 C21 C24' 116.7(6)
O2' C19 O3 C20 11(3)
O2 C19 O3 C20 43(3)
O3' C19 O3 C20 -73(4)
C2 C19 O3 C20 -164(3)
O2' C19 O3' C20' -35(3)
O2 C19 O3' C20' -2(3)
O3 C19 O3' C20' 75(4)
C2 C19 O3' C20' 174(2)
